data_2022141
loop_
_publ_author_name
'De Grano, Ruel Valerio Robles'
'Vashchenko, Elena V.'
'Nisar, Madiha'
'Sung, Herman H.-Y.'
'Vashchenko, Valerii V.'
'Williams, Ian D.'

_publ_section_title
;
 Crystal structures of the flavonoid Oroxylin A and the regioisomers
 Negletein and Wogonin
;
_journal_coeditor_code WP3006
_journal_issue 5
_journal_name_full 'Acta Crystallographica Section C'
_journal_page_first 490
_journal_page_last 499
_journal_paper_doi 10.1107/S2053229620005550
_journal_volume 76
_journal_year 2020
_chemical_formula_iupac 'C16 H12 O5'
_chemical_formula_moiety 'C16 H12 O5'
_chemical_formula_sum 'C16 H12 O5'
_chemical_formula_weight 284.26
_chemical_name_common Negletein
_chemical_name_systematic
;
5,6-Dihydroxy-7-methoxy-2-phenyl-4<i>H</i>-chromen-4-one
;
_space_group_crystal_system monoclinic
_space_group_IT_number 14
_space_group_name_Hall '-P 2ybc'
_space_group_name_H-M_alt 'P 1 21/c 1'
_atom_sites_solution_hydrogens mixed
_audit_creation_method
;
Olex2 1.2
(compiled 2018.05.29 svn.r3508 for OlexSys, GUI svn.r5506)
;
_cell_angle_alpha 90
_cell_angle_beta 91.3453(11)
_cell_angle_gamma 90
_cell_formula_units_Z 4
_cell_length_a 9.78509(13)
_cell_length_b 15.8032(2)
_cell_length_c 8.33104(11)
_cell_measurement_reflns_used 4050
_cell_measurement_temperature 100.01(10)
_cell_measurement_theta_max 72.4900
_cell_measurement_theta_min 4.4930
_cell_volume 1287.92(3)
_computing_cell_refinement
;
CrysAlis PRO (Rigaku OD, 2020)
;
_computing_data_collection
;
CrysAlis PRO (Rigaku OD, 2020)
;
_computing_data_reduction
;
CrysAlis PRO (Rigaku OD, 2020)
;
_computing_molecular_graphics
;
OLEX2 (Dolomanov <i>et al.</i>,  2009)
;
_computing_publication_material
;
OLEX2 (Dolomanov <i>et al.</i>,  2009)
;
_computing_structure_refinement
;
SHELXL2014 (Sheldrick, 2015)
;
_computing_structure_solution
;
olex2.solve (Bourhis <i>et al.</i>,  2015)
;
_diffrn_ambient_temperature 100.15
_diffrn_detector_area_resol_mean 10.3577
_diffrn_measured_fraction_theta_full 0.994
_diffrn_measured_fraction_theta_max 0.993
_diffrn_measurement_device 'kappa diffractometer'
_diffrn_measurement_device_type 'Rigaku OD SuperNova Dual source diffractometer with an Atlas detector'
_diffrn_measurement_method '\w scans'
_diffrn_radiation_monochromator mirror
_diffrn_radiation_probe x-ray
_diffrn_radiation_type CuK\a
_diffrn_radiation_wavelength 1.54184
_diffrn_reflns_av_R_equivalents 0.0174
_diffrn_reflns_av_unetI/netI 0.0160
_diffrn_reflns_limit_h_max 11
_diffrn_reflns_limit_h_min -11
_diffrn_reflns_limit_k_max 18
_diffrn_reflns_limit_k_min -15
_diffrn_reflns_limit_l_max 9
_diffrn_reflns_limit_l_min -9
_diffrn_reflns_number 7020
_diffrn_reflns_theta_full 67.500
_diffrn_reflns_theta_max 67.998
_diffrn_reflns_theta_min 4.520
_diffrn_source 'micro-focus sealed X-ray tube'
_diffrn_source_current 0.80
_diffrn_source_power 0.040
_diffrn_source_voltage 50
_exptl_absorpt_coefficient_mu 0.921
_exptl_absorpt_correction_T_max 1.00000
_exptl_absorpt_correction_T_min 0.76436
_exptl_absorpt_correction_type multi-scan
_exptl_absorpt_process_details
;
(CrysAlis PRO: Rigaku OD, 2020)
;
_exptl_crystal_colour 'clear whiteish yellow'
_exptl_crystal_density_diffrn 1.466
_exptl_crystal_description needle
_exptl_crystal_F_000 592
_exptl_crystal_size_max 0.2
_exptl_crystal_size_mid 0.1
_exptl_crystal_size_min 0.1
_refine_diff_density_max 0.202
_refine_diff_density_min -0.171
_refine_ls_extinction_coef 0.0018(3)
_refine_ls_extinction_expression Fc^*^=kFc[1+0.001xFc^2^\l^3^/sin(2\q)]^-1/4^
_refine_ls_extinction_method
;
SHELXL2014 (Sheldrick, 2015)
;
_refine_ls_goodness_of_fit_ref 1.002
_refine_ls_hydrogen_treatment mixed
_refine_ls_matrix_type full
_refine_ls_number_parameters 200
_refine_ls_number_reflns 2329
_refine_ls_number_restraints 0
_refine_ls_restrained_S_all 1.002
_refine_ls_R_factor_all 0.0346
_refine_ls_R_factor_gt 0.0301
_refine_ls_shift/su_max 0.000
_refine_ls_shift/su_mean 0.000
_refine_ls_structure_factor_coef Fsqd
_refine_ls_weighting_details 'w=1/[\s^2^(Fo^2^)+(0.0397P)^2^+0.4160P] where P=(Fo^2^+2Fc^2^)/3'
_refine_ls_weighting_scheme calc
_refine_ls_wR_factor_gt 0.0756
_refine_ls_wR_factor_ref 0.0785
_reflns_number_gt 2073
_reflns_number_total 2329
_reflns_threshold_expression 'I > 2\s(I)'
_cod_data_source_file wp3006sup1.cif
_cod_data_source_block val120cult
_cod_original_sg_symbol_H-M 'P 21/c'
_cod_database_code 2022141
_shelx_space_group_comment
;
The symmetry employed for this shelxl refinement is uniquely defined
by the following loop, which should always be used as a source of
symmetry information in preference to the above space-group names.
They are only intended as comments.
;
_shelx_estimated_absorpt_t_min 0.837
_shelx_estimated_absorpt_t_max 0.914

loop_
_space_group_symop_operation_xyz
'x, y, z'
'-x, y+1/2, -z+1/2'
'-x, -y, -z'
'x, -y-1/2, z-1/2'

loop_
_atom_site_type_symbol
_atom_site_label
_atom_site_fract_x
_atom_site_fract_y
_atom_site_fract_z
_atom_site_U_iso_or_equiv
_atom_site_adp_type
_atom_site_calc_flag
_atom_site_occupancy
_atom_site_disorder_assembly
_atom_site_disorder_group
O O1 0.35638(8) 0.36946(5) 0.31509(9) 0.0179(2) Uani d 1 . .
C C2 0.23257(11) 0.40587(7) 0.28256(13) 0.0170(2) Uani d 1 . .
C C3 0.17172(11) 0.45781(7) 0.38872(14) 0.0194(3) Uani d 1 . .
H H3 0.0841 0.4806 0.3628 0.023 Uiso calc 1 . .
O O4 0.18595(8) 0.52927(5) 0.63906(10) 0.0229(2) Uani d 1 . .
C C4 0.23687(11) 0.47912(7) 0.53970(13) 0.0180(2) Uani d 1 . .
O O5 0.39369(9) 0.50619(5) 0.82813(9) 0.0214(2) Uani d 1 . .
H H5 0.309(2) 0.5233(13) 0.782(2) 0.064(6) Uiso d 1 . .
C C5 0.44147(12) 0.45137(7) 0.71706(13) 0.0174(2) Uani d 1 . .
O O6 0.63767(9) 0.41813(6) 0.88626(10) 0.0242(2) Uani d 1 . .
H H6 0.599(2) 0.4507(12) 0.952(2) 0.054(6) Uiso d 1 . .
C C6 0.56201(12) 0.40888(7) 0.74836(13) 0.0188(2) Uani d 1 . .
O O7 0.73099(9) 0.31461(5) 0.67570(10) 0.0269(2) Uani d 1 . .
C C7 0.61241(11) 0.35288(7) 0.63173(14) 0.0197(3) Uani d 1 . .
C C8 0.54327(12) 0.34008(7) 0.48629(14) 0.0193(3) Uani d 1 . .
H H8 0.5783 0.3029 0.4075 0.023 Uiso calc 1 . .
C C9 0.42139(11) 0.38330(7) 0.45978(13) 0.0166(2) Uani d 1 . .
C C10 0.36711(11) 0.43830(7) 0.57208(13) 0.0168(2) Uani d 1 . .
C C11 0.18037(12) 0.38185(7) 0.12189(13) 0.0176(2) Uani d 1 . .
C C12 0.26478(12) 0.33922(7) 0.01501(14) 0.0205(3) Uani d 1 . .
H H12 0.3553 0.3242 0.0475 0.025 Uiso calc 1 . .
C C13 0.21661(13) 0.31889(7) -0.13807(14) 0.0229(3) Uani d 1 . .
H H13 0.2741 0.2897 -0.2098 0.027 Uiso calc 1 . .
C C14 0.08494(13) 0.34091(8) -0.18687(14) 0.0237(3) Uani d 1 . .
H H14 0.0529 0.3276 -0.2924 0.028 Uiso calc 1 . .
C C15 -0.00004(12) 0.38244(7) -0.08137(14) 0.0226(3) Uani d 1 . .
H H15 -0.0906 0.3970 -0.1144 0.027 Uiso calc 1 . .
C C16 0.04708(12) 0.40260(7) 0.07203(14) 0.0197(3) Uani d 1 . .
H H16 -0.0116 0.4308 0.1439 0.024 Uiso calc 1 . .
C C17 0.79121(14) 0.25907(9) 0.56115(18) 0.0372(4) Uani d 1 . .
H H17A 0.8735 0.2331 0.6089 0.056 Uiso calc 1 . .
H H17B 0.8157 0.2914 0.4657 0.056 Uiso calc 1 . .
H H17C 0.7256 0.2147 0.5306 0.056 Uiso calc 1 . .

loop_
_atom_site_aniso_label
_atom_site_aniso_U_11
_atom_site_aniso_U_22
_atom_site_aniso_U_33
_atom_site_aniso_U_12
_atom_site_aniso_U_13
_atom_site_aniso_U_23
O1 0.0157(4) 0.0207(4) 0.0171(4) 0.0019(3) -0.0052(3) -0.0025(3)
C2 0.0144(5) 0.0175(6) 0.0190(6) -0.0009(4) -0.0035(4) 0.0027(4)
C3 0.0151(5) 0.0232(6) 0.0195(6) 0.0016(4) -0.0038(4) 0.0014(4)
O4 0.0199(4) 0.0288(5) 0.0198(4) 0.0054(3) -0.0023(3) -0.0048(3)
C4 0.0167(5) 0.0197(6) 0.0177(6) 0.0001(4) -0.0003(4) 0.0011(4)
O5 0.0206(4) 0.0270(5) 0.0163(4) 0.0054(3) -0.0041(3) -0.0052(3)
C5 0.0186(6) 0.0177(5) 0.0157(5) -0.0006(4) -0.0008(4) -0.0006(4)
O6 0.0244(5) 0.0295(5) 0.0181(4) 0.0082(4) -0.0097(3) -0.0062(4)
C6 0.0198(6) 0.0201(6) 0.0163(5) -0.0003(4) -0.0056(4) -0.0007(4)
O7 0.0241(5) 0.0287(5) 0.0272(5) 0.0123(4) -0.0128(4) -0.0103(4)
C7 0.0167(6) 0.0186(6) 0.0235(6) 0.0027(4) -0.0054(4) -0.0003(4)
C8 0.0191(6) 0.0190(6) 0.0196(6) 0.0019(4) -0.0029(4) -0.0039(4)
C9 0.0168(5) 0.0177(5) 0.0152(5) -0.0026(4) -0.0042(4) 0.0001(4)
C10 0.0159(5) 0.0170(5) 0.0173(5) -0.0010(4) -0.0020(4) 0.0015(4)
C11 0.0197(6) 0.0154(5) 0.0175(6) -0.0033(4) -0.0040(4) 0.0028(4)
C12 0.0213(6) 0.0193(6) 0.0208(6) 0.0004(4) -0.0038(4) 0.0014(4)
C13 0.0299(7) 0.0202(6) 0.0185(6) -0.0015(5) -0.0012(5) -0.0006(4)
C14 0.0313(7) 0.0220(6) 0.0175(6) -0.0080(5) -0.0080(5) 0.0021(4)
C15 0.0212(6) 0.0226(6) 0.0237(6) -0.0043(5) -0.0074(5) 0.0054(5)
C16 0.0188(6) 0.0198(6) 0.0203(6) -0.0028(4) -0.0033(4) 0.0019(4)
C17 0.0297(7) 0.0383(8) 0.0429(8) 0.0179(6) -0.0170(6) -0.0226(6)

loop_
_atom_type_symbol
_atom_type_description
_atom_type_scat_dispersion_real
_atom_type_scat_dispersion_imag
_atom_type_scat_source
C C 0.0181 0.0091 'International Tables Vol C Tables 4.2.6.8 and 6.1.1.4'
H H 0.0000 0.0000 'International Tables Vol C Tables 4.2.6.8 and 6.1.1.4'
O O 0.0492 0.0322 'International Tables Vol C Tables 4.2.6.8 and 6.1.1.4'

loop_
_geom_angle_atom_site_label_1
_geom_angle_atom_site_label_2
_geom_angle_atom_site_label_3
_geom_angle_site_symmetry_1
_geom_angle_site_symmetry_3
_geom_angle
_geom_angle_publ_flag
C2 O1 C9 . . 120.06(9) ?
O1 C2 C11 . . 111.10(9) ?
C3 C2 O1 . . 121.90(10) ?
C3 C2 C11 . . 126.99(10) ?
C2 C3 C4 . . 121.38(10) ?
C3 C4 C10 . . 115.42(10) ?
O4 C4 C3 . . 123.33(10) ?
O4 C4 C10 . . 121.25(10) ?
O5 C5 C6 . . 119.27(10) ?
O5 C5 C10 . . 119.85(10) ?
C6 C5 C10 . . 120.88(10) ?
C5 C6 C7 . . 119.13(10) ?
O6 C6 C5 . . 123.68(10) ?
O6 C6 C7 . . 117.18(10) ?
C7 O7 C17 . . 117.21(9) ?
O7 C7 C6 . . 113.92(10) ?
O7 C7 C8 . . 124.68(10) ?
C8 C7 C6 . . 121.40(10) ?
C9 C8 C7 . . 117.80(10) ?
O1 C9 C8 . . 116.22(10) ?
O1 C9 C10 . . 121.04(10) ?
C8 C9 C10 . . 122.73(10) ?
C5 C10 C4 . . 121.89(10) ?
C9 C10 C4 . . 120.08(10) ?
C9 C10 C5 . . 118.02(10) ?
C12 C11 C2 . . 120.33(10) ?
C16 C11 C2 . . 120.74(10) ?
C16 C11 C12 . . 118.92(10) ?
C13 C12 C11 . . 120.20(11) ?
C14 C13 C12 . . 120.33(11) ?
C13 C14 C15 . . 119.94(11) ?
C16 C15 C14 . . 120.08(11) ?
C15 C16 C11 . . 120.52(11) ?

loop_
_geom_bond_atom_site_label_1
_geom_bond_atom_site_label_2
_geom_bond_site_symmetry_2
_geom_bond_distance
_geom_bond_publ_flag
O1 C2 . 1.3626(13) ?
O1 C9 . 1.3674(13) ?
C2 C3 . 1.3547(16) ?
C2 C11 . 1.4713(15) ?
C3 C4 . 1.4367(16) ?
O4 C4 . 1.2573(14) ?
C4 C10 . 1.4480(15) ?
O5 C5 . 1.3586(14) ?
C5 C6 . 1.3768(16) ?
C5 C10 . 1.4105(16) ?
O6 C6 . 1.3599(13) ?
C6 C7 . 1.4118(16) ?
O7 C7 . 1.3514(14) ?
O7 C17 . 1.4334(15) ?
C7 C8 . 1.3885(16) ?
C8 C9 . 1.3876(16) ?
C9 C10 . 1.3914(16) ?
C11 C12 . 1.4012(16) ?
C11 C16 . 1.3984(16) ?
C12 C13 . 1.3869(17) ?
C13 C14 . 1.3863(18) ?
C14 C15 . 1.3889(18) ?
C15 C16 . 1.3856(16) ?

loop_
_geom_torsion_atom_site_label_1
_geom_torsion_atom_site_label_2
_geom_torsion_atom_site_label_3
_geom_torsion_atom_site_label_4
_geom_torsion_site_symmetry_1
_geom_torsion_site_symmetry_2
_geom_torsion_site_symmetry_3
_geom_torsion_site_symmetry_4
_geom_torsion
_geom_torsion_publ_flag
O1 C2 C3 C4 . . . . 1.84(17) ?
O1 C2 C11 C12 . . . . -10.02(14) ?
O1 C2 C11 C16 . . . . 171.33(10) ?
O1 C9 C10 C4 . . . . 2.72(16) ?
O1 C9 C10 C5 . . . . -178.30(10) ?
C2 O1 C9 C8 . . . . 176.54(9) ?
C2 O1 C9 C10 . . . . -3.85(15) ?
C2 C3 C4 O4 . . . . 177.53(11) ?
C2 C3 C4 C10 . . . . -2.79(16) ?
C2 C11 C12 C13 . . . . -178.07(10) ?
C2 C11 C16 C15 . . . . 177.74(10) ?
C3 C2 C11 C12 . . . . 169.12(11) ?
C3 C2 C11 C16 . . . . -9.54(18) ?
C3 C4 C10 C5 . . . . -178.39(10) ?
C3 C4 C10 C9 . . . . 0.55(16) ?
O4 C4 C10 C5 . . . . 1.29(17) ?
O4 C4 C10 C9 . . . . -179.76(10) ?
O5 C5 C6 O6 . . . . 0.27(17) ?
O5 C5 C6 C7 . . . . -179.10(10) ?
O5 C5 C10 C4 . . . . -2.67(17) ?
O5 C5 C10 C9 . . . . 178.36(10) ?
C5 C6 C7 O7 . . . . -179.80(10) ?
C5 C6 C7 C8 . . . . 0.24(18) ?
O6 C6 C7 O7 . . . . 0.79(15) ?
O6 C6 C7 C8 . . . . -179.17(10) ?
C6 C5 C10 C4 . . . . 176.98(10) ?
C6 C5 C10 C9 . . . . -1.99(16) ?
C6 C7 C8 C9 . . . . -0.92(17) ?
O7 C7 C8 C9 . . . . 179.13(11) ?
C7 C8 C9 O1 . . . . 179.74(10) ?
C7 C8 C9 C10 . . . . 0.13(17) ?
C8 C9 C10 C4 . . . . -177.69(10) ?
C8 C9 C10 C5 . . . . 1.29(17) ?
C9 O1 C2 C3 . . . . 1.57(16) ?
C9 O1 C2 C11 . . . . -179.25(9) ?
C10 C5 C6 O6 . . . . -179.38(10) ?
C10 C5 C6 C7 . . . . 1.25(17) ?
C11 C2 C3 C4 . . . . -177.21(11) ?
C11 C12 C13 C14 . . . . 0.33(17) ?
C12 C11 C16 C15 . . . . -0.93(17) ?
C12 C13 C14 C15 . . . . -0.95(18) ?
C13 C14 C15 C16 . . . . 0.62(18) ?
C14 C15 C16 C11 . . . . 0.32(17) ?
C16 C11 C12 C13 . . . . 0.60(17) ?
C17 O7 C7 C6 . . . . -177.82(11) ?
C17 O7 C7 C8 . . . . 2.14(18) ?

_cod_database_fobs_code 2022141
